data_7114870
loop_
_publ_author_name
'R\"oder, Jens C.'
'Meyer, Franc'
'Pritzkow, Hans'

_publ_section_title
;
 An unusual hexanickel cage complex with &#x00B5;- and &#x00B5;3-chloro
 bridges and an interstitial &#x00B5;6-chloride
;
_journal_issue 21
_journal_name_full 'Chemical Communications'
_journal_page_first 2176
_journal_paper_doi 10.1039/b106258c
_journal_year 2001
_chemical_formula_moiety 'C66 H98 Cl6 N8 Ni4 O4, 4 (C H Cl3)'
_chemical_formula_sum 'C70 H102 Cl18 N8 Ni4 O4'
_chemical_formula_weight 1992.54
_chemical_name_systematic
;
?
;
_space_group_IT_number 2
_symmetry_cell_setting triclinic
_symmetry_space_group_name_Hall '-P 1'
_symmetry_space_group_name_H-M 'P -1'
_atom_sites_solution_hydrogens difmap
_atom_sites_solution_primary direct
_atom_sites_solution_secondary difmap
_audit_creation_method SHELXL-97
_cell_angle_alpha 97.3680(10)
_cell_angle_beta 110.2490(10)
_cell_angle_gamma 102.4780(10)
_cell_formula_units_Z 1
_cell_length_a 11.5542(2)
_cell_length_b 13.6937(2)
_cell_length_c 16.0974(3)
_cell_measurement_temperature 173(2)
_cell_volume 2275.05(7)
_computing_cell_refinement 'Bruker SAINT'
_computing_data_collection 'Bruker SMART'
_computing_data_reduction 'Bruker SAINT'
_computing_molecular_graphics 'Bruker SHELXTL'
_computing_publication_material 'SHELXL-97 (Sheldrick, 1997)'
_computing_structure_refinement 'SHELXL-97 (Sheldrick, 1997)'
_computing_structure_solution 'SHELXS-97 (Sheldrick, 1990)'
_diffrn_ambient_temperature 173(2)
_diffrn_measured_fraction_theta_full 0.978
_diffrn_measured_fraction_theta_max 0.978
_diffrn_measurement_device_type 'CCD area detector'
_diffrn_measurement_method omega-scans
_diffrn_radiation_monochromator graphite
_diffrn_radiation_source 'fine-focus sealed tube'
_diffrn_radiation_type MoK\a
_diffrn_radiation_wavelength 0.71073
_diffrn_reflns_av_R_equivalents 0.0327
_diffrn_reflns_av_sigmaI/netI 0.0259
_diffrn_reflns_limit_h_max 14
_diffrn_reflns_limit_h_min -15
_diffrn_reflns_limit_k_max 18
_diffrn_reflns_limit_k_min -18
_diffrn_reflns_limit_l_max 21
_diffrn_reflns_limit_l_min 0
_diffrn_reflns_number 30353
_diffrn_reflns_theta_full 28.30
_diffrn_reflns_theta_max 28.30
_diffrn_reflns_theta_min 1.84
_exptl_absorpt_coefficient_mu 1.391
_exptl_absorpt_correction_T_max 1.0000
_exptl_absorpt_correction_T_min 0.8138
_exptl_absorpt_correction_type multi-scan
_exptl_absorpt_process_details SADABS
_exptl_crystal_colour green
_exptl_crystal_density_diffrn 1.454
_exptl_crystal_density_method 'not measured'
_exptl_crystal_description prism
_exptl_crystal_F_000 1028
_exptl_crystal_size_max 0.46
_exptl_crystal_size_mid 0.23
_exptl_crystal_size_min 0.19
_refine_diff_density_max 0.686
_refine_diff_density_min -1.046
_refine_diff_density_rms 0.083
_refine_ls_extinction_method none
_refine_ls_goodness_of_fit_ref 1.057
_refine_ls_hydrogen_treatment refall
_refine_ls_matrix_type full
_refine_ls_number_parameters 656
_refine_ls_number_reflns 11068
_refine_ls_number_restraints 0
_refine_ls_restrained_S_all 1.057
_refine_ls_R_factor_all 0.0543
_refine_ls_R_factor_gt 0.0379
_refine_ls_shift/su_max 0.001
_refine_ls_shift/su_mean 0.000
_refine_ls_structure_factor_coef Fsqd
_refine_ls_weighting_details 'calc w=1/[\s^2^(Fo^2^)+(0.0477P)^2^+2.6433P] where P=(Fo^2^+2Fc^2^)/3'
_refine_ls_weighting_scheme calc
_refine_ls_wR_factor_gt 0.0946
_refine_ls_wR_factor_ref 0.1063
_reflns_number_gt 8851
_reflns_number_total 11068
_reflns_threshold_expression >2sigma(I)
_cod_data_source_file b106258c.txt
_cod_data_source_block fm46
_cod_depositor_comments
;
The following automatic conversions were performed:

'_symmetry_cell_setting' value 'Triclinic' changed to 'triclinic'
according to
/usr/data/users/saulius/automatic-downloads/retrospective/RSC/lib/dictionaries/cif_core.dic
dictionary named 'cif_core.dic' version 2.4.2 from 2011-04-26.

Automatic conversion script
Id: cif_fix_values 2281 2013-09-26 08:29:07Z andrius 
;
_cod_original_sg_symbol_H-M P-1
_cod_database_code 7114870

loop_
_symmetry_equiv_pos_as_xyz
'x, y, z'
'-x, -y, -z'

loop_
_atom_site_label
_atom_site_type_symbol
_atom_site_fract_x
_atom_site_fract_y
_atom_site_fract_z
_atom_site_U_iso_or_equiv
_atom_site_adp_type
_atom_site_occupancy
_atom_site_symmetry_multiplicity
_atom_site_calc_flag
_atom_site_refinement_flags
Ni1 Ni 0.58284(3) 0.41943(2) 0.325632(19) 0.01898(8) Uani 1 1 d .
Ni2 Ni 0.43259(3) 0.37323(2) 0.513295(19) 0.01891(8) Uani 1 1 d .
Cl1 Cl 0.40705(6) 0.27945(5) 0.22574(4) 0.02840(13) Uani 1 1 d .
Cl2 Cl 0.28214(5) 0.41969(4) 0.56736(4) 0.02252(12) Uani 1 1 d .
Cl3 Cl 0.58456(5) 0.52233(4) 0.61642(4) 0.02181(11) Uani 1 1 d .
Cl4 Cl 0.97783(10) -0.15780(9) -0.03665(8) 0.0694(3) Uani 1 1 d .
Cl5 Cl 0.84440(13) -0.30226(8) 0.03741(9) 0.0776(3) Uani 1 1 d .
Cl6 Cl 0.84376(10) -0.09166(7) 0.07042(8) 0.0636(3) Uani 1 1 d .
Cl7 Cl 0.22744(15) -0.01152(10) 0.16337(11) 0.1120(6) Uani 1 1 d .
Cl8 Cl 0.33378(16) 0.01480(10) 0.35950(11) 0.0968(4) Uani 1 1 d .
Cl9 Cl 0.48351(13) -0.02248(10) 0.25820(10) 0.0854(4) Uani 1 1 d .
O1 O 0.5836(2) 0.49912(15) 0.22749(12) 0.0299(4) Uani 1 1 d .
O2 O 0.29348(17) 0.26007(14) 0.40079(13) 0.0280(4) Uani 1 1 d .
N1 N 0.61379(18) 0.33777(14) 0.41869(12) 0.0187(4) Uani 1 1 d .
N2 N 0.56297(18) 0.32150(14) 0.47914(13) 0.0189(4) Uani 1 1 d .
N3 N 0.73117(18) 0.34863(15) 0.30439(13) 0.0203(4) Uani 1 1 d .
N4 N 0.48466(18) 0.27271(14) 0.60625(13) 0.0209(4) Uani 1 1 d .
C1 C 0.6094(2) 0.25056(17) 0.52169(16) 0.0210(4) Uani 1 1 d .
C2 C 0.6943(2) 0.22056(18) 0.48682(16) 0.0227(5) Uani 1 1 d .
C3 C 0.6943(2) 0.27792(17) 0.42149(15) 0.0201(4) Uani 1 1 d .
C4 C 0.7562(2) 0.28721(18) 0.35759(16) 0.0217(4) Uani 1 1 d .
C5 C 0.7888(2) 0.35127(19) 0.23773(16) 0.0234(5) Uani 1 1 d .
C6 C 0.7421(2) 0.2692(2) 0.16189(17) 0.0277(5) Uani 1 1 d .
C7 C 0.7984(3) 0.2771(2) 0.09785(19) 0.0372(6) Uani 1 1 d .
C8 C 0.8982(3) 0.3600(3) 0.1095(2) 0.0437(7) Uani 1 1 d .
C9 C 0.9438(3) 0.4392(2) 0.1854(2) 0.0375(6) Uani 1 1 d .
C10 C 0.8898(2) 0.4374(2) 0.25055(17) 0.0266(5) Uani 1 1 d .
C11 C 0.6364(3) 0.1723(2) 0.14707(19) 0.0312(6) Uani 1 1 d .
C12 C 0.5245(3) 0.1508(3) 0.0553(2) 0.0446(7) Uani 1 1 d .
C13 C 0.6913(4) 0.0804(3) 0.1555(3) 0.0474(8) Uani 1 1 d .
C14 C 0.9440(2) 0.5237(2) 0.33479(18) 0.0290(5) Uani 1 1 d .
C15 C 1.0568(3) 0.5035(3) 0.4070(3) 0.0499(8) Uani 1 1 d .
C16 C 0.9838(4) 0.6292(3) 0.3160(3) 0.0508(8) Uani 1 1 d .
C17 C 0.5652(2) 0.22812(18) 0.59226(16) 0.0226(5) Uani 1 1 d .
C18 C 0.4556(2) 0.25983(17) 0.68445(16) 0.0229(5) Uani 1 1 d .
C19 C 0.5507(2) 0.30298(18) 0.77167(17) 0.0250(5) Uani 1 1 d .
C20 C 0.5165(3) 0.2877(2) 0.84574(19) 0.0324(6) Uani 1 1 d .
C21 C 0.3936(3) 0.2328(2) 0.8324(2) 0.0390(7) Uani 1 1 d .
C22 C 0.3021(3) 0.1916(2) 0.7460(2) 0.0356(6) Uani 1 1 d .
C23 C 0.3296(2) 0.20371(19) 0.66971(18) 0.0280(5) Uani 1 1 d .
C24 C 0.6891(2) 0.3614(2) 0.79011(17) 0.0271(5) Uani 1 1 d .
C25 C 0.7804(3) 0.2967(3) 0.8278(2) 0.0388(6) Uani 1 1 d .
C26 C 0.7334(3) 0.4665(2) 0.8544(2) 0.0353(6) Uani 1 1 d .
C27 C 0.2345(3) 0.1508(2) 0.5743(2) 0.0337(6) Uani 1 1 d .
C28 C 0.2424(4) 0.0408(3) 0.5507(3) 0.0486(8) Uani 1 1 d .
C29 C 0.0965(3) 0.1514(3) 0.5577(3) 0.0518(9) Uani 1 1 d .
C30 C 0.5440(3) 0.4550(2) 0.13205(18) 0.0344(6) Uani 1 1 d .
C31 C 0.6365(3) 0.5068(3) 0.0940(2) 0.0430(7) Uani 1 1 d .
C32 C 0.1632(3) 0.2655(3) 0.3552(2) 0.0418(7) Uani 1 1 d .
H32A H 0.1658 0.3244 0.3254 0.079(10) Uiso 1 1 calc R
H32B H 0.1259 0.2781 0.4010 0.079(10) Uiso 1 1 calc R
C33 C 0.0802(4) 0.1723(4) 0.2872(3) 0.0765(14) Uani 1 1 d .
H33A H 0.1166 0.1593 0.2416 0.149(15) Uiso 1 1 calc R
H33B H -0.0056 0.1809 0.2576 0.149(15) Uiso 1 1 calc R
H33C H 0.0738 0.1142 0.3167 0.149(15) Uiso 1 1 calc R
C34 C 0.8453(3) -0.1925(3) -0.0077(2) 0.0413(7) Uani 1 1 d .
C35 C 0.3639(4) 0.0347(3) 0.2625(3) 0.0676(11) Uani 1 1 d .
H1O H 0.588(3) 0.553(3) 0.237(2) 0.031(9) Uiso 1 1 d .
H2O H 0.325(3) 0.262(3) 0.368(2) 0.042(10) Uiso 1 1 d .
H2 H 0.737(3) 0.176(3) 0.499(2) 0.041(9) Uiso 1 1 d .
H4 H 0.811(3) 0.248(2) 0.3556(18) 0.021(7) Uiso 1 1 d .
H7 H 0.763(3) 0.222(3) 0.044(2) 0.046(9) Uiso 1 1 d .
H8 H 0.935(3) 0.361(3) 0.067(2) 0.042(9) Uiso 1 1 d .
H9 H 1.011(3) 0.495(3) 0.194(2) 0.041(9) Uiso 1 1 d .
H11 H 0.606(3) 0.182(2) 0.193(2) 0.034(8) Uiso 1 1 d .
H12A H 0.461(4) 0.095(3) 0.051(2) 0.045(9) Uiso 1 1 d .
H12B H 0.489(3) 0.210(3) 0.047(2) 0.050(10) Uiso 1 1 d .
H12C H 0.548(3) 0.135(3) 0.008(3) 0.048(10) Uiso 1 1 d .
H13A H 0.629(4) 0.020(3) 0.143(3) 0.062(12) Uiso 1 1 d .
H13B H 0.729(4) 0.070(3) 0.117(3) 0.060(12) Uiso 1 1 d .
H13C H 0.754(4) 0.090(3) 0.213(3) 0.058(11) Uiso 1 1 d .
H14 H 0.882(3) 0.521(2) 0.357(2) 0.032(8) Uiso 1 1 d .
H15A H 1.080(4) 0.553(3) 0.457(3) 0.065(12) Uiso 1 1 d .
H15B H 1.127(4) 0.506(3) 0.387(3) 0.059(11) Uiso 1 1 d .
H15C H 1.031(4) 0.434(3) 0.424(3) 0.066(12) Uiso 1 1 d .
H16A H 1.010(3) 0.684(3) 0.369(3) 0.048(10) Uiso 1 1 d .
H16B H 0.920(4) 0.645(3) 0.276(3) 0.052(11) Uiso 1 1 d .
H16C H 1.060(5) 0.642(4) 0.294(3) 0.086(15) Uiso 1 1 d .
H17 H 0.598(3) 0.185(2) 0.627(2) 0.029(7) Uiso 1 1 d .
H20 H 0.579(3) 0.312(2) 0.902(2) 0.030(8) Uiso 1 1 d .
H21 H 0.374(4) 0.230(3) 0.876(3) 0.056(11) Uiso 1 1 d .
H22 H 0.222(3) 0.155(2) 0.739(2) 0.038(8) Uiso 1 1 d .
H24 H 0.691(3) 0.370(2) 0.7359(19) 0.022(7) Uiso 1 1 d .
H25A H 0.754(3) 0.233(3) 0.786(2) 0.043(9) Uiso 1 1 d .
H25B H 0.861(4) 0.330(3) 0.841(2) 0.049(10) Uiso 1 1 d .
H25C H 0.773(3) 0.280(2) 0.880(2) 0.039(9) Uiso 1 1 d .
H26A H 0.728(3) 0.460(3) 0.914(2) 0.045(9) Uiso 1 1 d .
H26B H 0.823(3) 0.501(3) 0.865(2) 0.041(9) Uiso 1 1 d .
H26C H 0.685(3) 0.511(3) 0.831(2) 0.040(9) Uiso 1 1 d .
H27 H 0.258(3) 0.185(2) 0.535(2) 0.035(8) Uiso 1 1 d .
H28A H 0.187(3) 0.006(3) 0.486(2) 0.039(9) Uiso 1 1 d .
H28B H 0.334(4) 0.043(3) 0.564(3) 0.058(11) Uiso 1 1 d .
H28C H 0.229(4) 0.004(3) 0.590(3) 0.059(12) Uiso 1 1 d .
H29A H 0.089(4) 0.223(3) 0.573(3) 0.056(11) Uiso 1 1 d .
H29B H 0.069(4) 0.115(3) 0.596(2) 0.049(10) Uiso 1 1 d .
H29C H 0.039(3) 0.117(3) 0.495(3) 0.047(9) Uiso 1 1 d .
H30A H 0.540(3) 0.382(2) 0.129(2) 0.034(8) Uiso 1 1 d .
H30B H 0.457(4) 0.459(3) 0.100(2) 0.049(10) Uiso 1 1 d .
H31A H 0.602(4) 0.475(3) 0.025(3) 0.062(11) Uiso 1 1 d .
H31B H 0.727(5) 0.506(3) 0.125(3) 0.082(14) Uiso 1 1 d .
H31C H 0.626(4) 0.575(3) 0.091(3) 0.063(12) Uiso 1 1 d .
H34 H 0.771(4) -0.212(3) -0.060(3) 0.062(11) Uiso 1 1 d .
H35 H 0.367(3) 0.116(3) 0.299(2) 0.053(10) Uiso 1 1 d .

loop_
_atom_site_aniso_label
_atom_site_aniso_U_11
_atom_site_aniso_U_22
_atom_site_aniso_U_33
_atom_site_aniso_U_23
_atom_site_aniso_U_13
_atom_site_aniso_U_12
Ni1 0.02126(14) 0.01916(15) 0.01681(14) 0.00431(11) 0.00701(11) 0.00662(11)
Ni2 0.01919(14) 0.01874(14) 0.01975(15) 0.00260(11) 0.00805(11) 0.00729(11)
Cl1 0.0258(3) 0.0242(3) 0.0282(3) -0.0005(2) 0.0051(2) 0.0056(2)
Cl2 0.0205(2) 0.0234(3) 0.0240(3) 0.0012(2) 0.0100(2) 0.0069(2)
Cl3 0.0219(3) 0.0202(3) 0.0218(3) 0.0033(2) 0.0061(2) 0.0076(2)
Cl4 0.0621(6) 0.0893(8) 0.0763(7) 0.0206(6) 0.0477(5) 0.0237(5)
Cl5 0.1002(9) 0.0443(5) 0.0883(8) 0.0210(5) 0.0395(7) 0.0110(5)
Cl6 0.0684(6) 0.0532(5) 0.0819(7) 0.0055(5) 0.0449(5) 0.0211(5)
Cl7 0.1035(10) 0.0690(8) 0.1123(11) 0.0181(7) -0.0214(9) 0.0285(7)
Cl8 0.1362(12) 0.0687(7) 0.1167(11) 0.0277(7) 0.0663(10) 0.0569(8)
Cl9 0.0894(8) 0.0749(7) 0.1218(11) 0.0558(7) 0.0561(8) 0.0372(6)
O1 0.0470(11) 0.0235(10) 0.0214(9) 0.0067(7) 0.0140(8) 0.0120(8)
O2 0.0240(9) 0.0284(9) 0.0275(9) -0.0004(7) 0.0063(8) 0.0088(7)
N1 0.0197(9) 0.0212(9) 0.0170(9) 0.0036(7) 0.0079(7) 0.0084(7)
N2 0.0204(9) 0.0181(9) 0.0193(9) 0.0038(7) 0.0079(7) 0.0073(7)
N3 0.0178(9) 0.0210(9) 0.0198(9) -0.0012(7) 0.0078(7) 0.0035(7)
N4 0.0227(9) 0.0180(9) 0.0225(9) 0.0048(7) 0.0100(8) 0.0042(7)
C1 0.0237(11) 0.0166(10) 0.0225(11) 0.0048(8) 0.0079(9) 0.0068(9)
C2 0.0259(11) 0.0211(11) 0.0253(12) 0.0069(9) 0.0105(10) 0.0129(9)
C3 0.0209(10) 0.0186(10) 0.0213(11) 0.0016(8) 0.0079(9) 0.0083(9)
C4 0.0202(10) 0.0218(11) 0.0241(11) 0.0021(9) 0.0086(9) 0.0092(9)
C5 0.0216(11) 0.0289(12) 0.0224(11) 0.0032(9) 0.0108(9) 0.0098(9)
C6 0.0264(12) 0.0313(13) 0.0246(12) -0.0014(10) 0.0116(10) 0.0082(10)
C7 0.0399(15) 0.0421(16) 0.0281(13) -0.0056(12) 0.0185(12) 0.0074(13)
C8 0.0479(18) 0.0522(19) 0.0385(16) 0.0014(14) 0.0322(15) 0.0079(14)
C9 0.0358(15) 0.0371(15) 0.0430(16) 0.0033(13) 0.0260(13) 0.0023(12)
C10 0.0250(12) 0.0295(13) 0.0276(12) 0.0029(10) 0.0142(10) 0.0074(10)
C11 0.0286(13) 0.0301(13) 0.0308(13) -0.0063(11) 0.0135(11) 0.0042(10)
C12 0.0351(16) 0.0464(19) 0.0364(17) -0.0090(14) 0.0057(13) 0.0041(14)
C13 0.0461(19) 0.0327(17) 0.061(2) 0.0000(15) 0.0212(18) 0.0129(15)
C14 0.0231(12) 0.0282(13) 0.0352(14) -0.0025(10) 0.0155(11) 0.0043(10)
C15 0.0421(18) 0.046(2) 0.0424(18) -0.0079(16) 0.0004(15) 0.0123(15)
C16 0.063(2) 0.0318(16) 0.054(2) 0.0041(15) 0.0250(19) 0.0063(16)
C17 0.0263(11) 0.0178(11) 0.0258(12) 0.0073(9) 0.0107(10) 0.0080(9)
C18 0.0290(12) 0.0181(11) 0.0282(12) 0.0088(9) 0.0163(10) 0.0086(9)
C19 0.0300(12) 0.0239(12) 0.0278(12) 0.0093(10) 0.0168(10) 0.0093(10)
C20 0.0378(15) 0.0359(14) 0.0289(14) 0.0100(11) 0.0179(12) 0.0108(12)
C21 0.0505(18) 0.0409(16) 0.0404(16) 0.0158(13) 0.0331(15) 0.0121(14)
C22 0.0337(14) 0.0320(14) 0.0479(17) 0.0127(12) 0.0259(13) 0.0034(12)
C23 0.0291(12) 0.0211(11) 0.0374(14) 0.0076(10) 0.0177(11) 0.0053(10)
C24 0.0283(12) 0.0337(13) 0.0235(12) 0.0086(10) 0.0136(10) 0.0097(10)
C25 0.0335(15) 0.0470(18) 0.0407(17) 0.0144(15) 0.0153(13) 0.0161(14)
C26 0.0293(14) 0.0394(16) 0.0350(15) 0.0016(12) 0.0148(12) 0.0052(12)
C27 0.0285(13) 0.0266(13) 0.0441(16) 0.0055(12) 0.0156(12) 0.0027(10)
C28 0.048(2) 0.0306(16) 0.058(2) -0.0031(15) 0.0167(17) 0.0053(14)
C29 0.0296(15) 0.052(2) 0.063(2) -0.0026(18) 0.0166(16) 0.0023(14)
C30 0.0414(16) 0.0438(17) 0.0227(13) 0.0093(11) 0.0145(12) 0.0163(13)
C31 0.0470(18) 0.062(2) 0.0357(16) 0.0230(15) 0.0243(14) 0.0255(16)
C32 0.0249(13) 0.0497(18) 0.0410(16) -0.0004(14) 0.0036(12) 0.0120(12)
C33 0.0383(19) 0.091(3) 0.066(3) -0.025(2) -0.0007(18) 0.008(2)
C34 0.0329(15) 0.0496(18) 0.0378(16) 0.0074(14) 0.0114(13) 0.0093(13)
C35 0.077(3) 0.0379(19) 0.081(3) 0.0211(19) 0.014(2) 0.0244(19)

loop_
_atom_type_symbol
_atom_type_description
_atom_type_scat_dispersion_real
_atom_type_scat_dispersion_imag
_atom_type_scat_source
C C 0.0033 0.0016 'International Tables Vol C Tables 4.2.6.8 and 6.1.1.4'
H H 0.0000 0.0000 'International Tables Vol C Tables 4.2.6.8 and 6.1.1.4'
N N 0.0061 0.0033 'International Tables Vol C Tables 4.2.6.8 and 6.1.1.4'
O O 0.0106 0.0060 'International Tables Vol C Tables 4.2.6.8 and 6.1.1.4'
Cl Cl 0.1484 0.1585 'International Tables Vol C Tables 4.2.6.8 and 6.1.1.4'
Ni Ni 0.3393 1.1124 'International Tables Vol C Tables 4.2.6.8 and 6.1.1.4'

loop_
_geom_angle_atom_site_label_1
_geom_angle_atom_site_label_2
_geom_angle_atom_site_label_3
_geom_angle
_geom_angle_site_symmetry_1
_geom_angle_site_symmetry_3
N1 Ni1 O1 168.46(8) . .
N1 Ni1 N3 77.34(7) . .
O1 Ni1 N3 91.45(8) . .
N1 Ni1 Cl1 89.32(6) . .
O1 Ni1 Cl1 94.22(6) . .
N3 Ni1 Cl1 93.86(5) . .
N1 Ni1 Cl2 93.80(6) . 2_666
O1 Ni1 Cl2 85.63(6) . 2_666
N3 Ni1 Cl2 101.25(5) . 2_666
Cl1 Ni1 Cl2 164.89(2) . 2_666
N1 Ni1 Cl3 88.31(5) . 2_666
O1 Ni1 Cl3 102.87(6) . 2_666
N3 Ni1 Cl3 165.65(5) . 2_666
Cl1 Ni1 Cl3 86.15(2) . 2_666
Cl2 Ni1 Cl3 79.175(19) 2_666 2_666
N1 Ni1 Ni2 90.15(5) . 2_666
O1 Ni1 Ni2 96.59(6) . 2_666
N3 Ni1 Ni2 138.29(5) . 2_666
Cl1 Ni1 Ni2 126.028(18) . 2_666
Cl2 Ni1 Ni2 39.308(14) 2_666 2_666
Cl3 Ni1 Ni2 39.899(13) 2_666 2_666
N1 Ni1 Ni2 47.63(5) . .
O1 Ni1 Ni2 143.52(6) . .
N3 Ni1 Ni2 124.98(5) . .
Cl1 Ni1 Ni2 86.079(18) . .
Cl2 Ni1 Ni2 85.134(15) 2_666 .
Cl3 Ni1 Ni2 40.685(13) 2_666 .
Ni2 Ni1 Ni2 56.069(9) 2_666 .
N1 Ni1 Ni1 66.57(5) . 2_666
O1 Ni1 Ni1 122.56(6) . 2_666
N3 Ni1 Ni1 137.98(5) . 2_666
Cl1 Ni1 Ni1 106.098(18) . 2_666
Cl2 Ni1 Ni1 62.077(14) 2_666 2_666
Cl3 Ni1 Ni1 30.272(12) 2_666 2_666
Ni2 Ni1 Ni1 29.436(5) 2_666 2_666
Ni2 Ni1 Ni1 26.633(5) . 2_666
N2 Ni2 O2 86.00(8) . .
N2 Ni2 N4 77.14(7) . .
O2 Ni2 N4 97.91(7) . .
N2 Ni2 Cl2 172.36(6) . .
O2 Ni2 Cl2 94.77(6) . .
N4 Ni2 Cl2 95.22(5) . .
N2 Ni2 Cl3 94.20(6) . .
O2 Ni2 Cl3 167.73(6) . .
N4 Ni2 Cl3 94.09(5) . .
Cl2 Ni2 Cl3 86.67(2) . .
N2 Ni2 Cl3 86.73(6) . 2_666
O2 Ni2 Cl3 80.28(6) . 2_666
N4 Ni2 Cl3 163.87(5) . 2_666
Cl2 Ni2 Cl3 100.90(2) . 2_666
Cl3 Ni2 Cl3 87.48(2) . 2_666
N2 Ni2 Ni2 90.34(5) . 2_666
O2 Ni2 Ni2 120.80(6) . 2_666
N4 Ni2 Ni2 138.51(5) . 2_666
Cl2 Ni2 Ni2 95.769(18) . 2_666
Cl3 Ni2 Ni2 46.951(15) . 2_666
Cl3 Ni2 Ni2 40.525(13) 2_666 2_666
N2 Ni2 Ni1 46.31(5) . .
O2 Ni2 Ni1 80.13(6) . .
N4 Ni2 Ni1 123.45(5) . .
Cl2 Ni2 Ni1 141.316(18) . .
Cl3 Ni2 Ni1 91.120(16) . .
Cl3 Ni2 Ni1 40.423(13) 2_666 .
Ni2 Ni2 Ni1 57.034(9) 2_666 .
Ni1 Cl1 O2 89.12(3) . .
Ni2 Cl2 Ni1 99.84(2) . 2_666
Ni2 Cl3 Ni1 94.25(2) . 2_666
Ni2 Cl3 Ni2 92.52(2) . 2_666
Ni1 Cl3 Ni2 98.892(19) 2_666 2_666
C30 O1 Ni1 125.82(17) . .
C30 O1 H1O 114(3) . .
Ni1 O1 H1O 119(3) . .
C32 O2 Ni2 123.14(16) . .
C32 O2 Cl1 100.21(16) . .
Ni2 O2 Cl1 104.62(7) . .
C32 O2 H2O 108(3) . .
Ni2 O2 H2O 101(3) . .
Cl1 O2 H2O 8(3) . .
N2 N1 C3 108.87(18) . .
N2 N1 Ni1 132.23(14) . .
C3 N1 Ni1 118.68(15) . .
N1 N2 C1 108.57(18) . .
N1 N2 Ni2 133.80(15) . .
C1 N2 Ni2 117.55(15) . .
C4 N3 C5 117.25(19) . .
C4 N3 Ni1 110.04(15) . .
C5 N3 Ni1 132.29(15) . .
C17 N4 C18 117.1(2) . .
C17 N4 Ni2 112.30(16) . .
C18 N4 Ni2 130.14(15) . .
N2 C1 C2 109.5(2) . .
N2 C1 C17 114.5(2) . .
C2 C1 C17 135.9(2) . .
C3 C2 C1 103.7(2) . .
C3 C2 H2 125(2) . .
C1 C2 H2 131(2) . .
N1 C3 C2 109.3(2) . .
N1 C3 C4 114.9(2) . .
C2 C3 C4 135.8(2) . .
N3 C4 C3 118.8(2) . .
N3 C4 H4 122.1(17) . .
C3 C4 H4 119.0(17) . .
C10 C5 C6 121.8(2) . .
C10 C5 N3 118.4(2) . .
C6 C5 N3 119.8(2) . .
C7 C6 C5 117.5(2) . .
C7 C6 C11 118.9(2) . .
C5 C6 C11 123.6(2) . .
C8 C7 C6 121.7(3) . .
C8 C7 H7 121(2) . .
C6 C7 H7 117(2) . .
C7 C8 C9 119.7(3) . .
C7 C8 H8 119(2) . .
C9 C8 H8 121(2) . .
C8 C9 C10 121.4(3) . .
C8 C9 H9 120(2) . .
C10 C9 H9 118(2) . .
C9 C10 C5 117.8(2) . .
C9 C10 C14 120.5(2) . .
C5 C10 C14 121.6(2) . .
C6 C11 C13 110.3(2) . .
C6 C11 C12 112.2(3) . .
C13 C11 C12 110.3(3) . .
C6 C11 H11 107.4(19) . .
C13 C11 H11 107.8(19) . .
C12 C11 H11 108.8(19) . .
C11 C12 H12A 109(2) . .
C11 C12 H12B 112(2) . .
H12A C12 H12B 109(3) . .
C11 C12 H12C 112(2) . .
H12A C12 H12C 106(3) . .
H12B C12 H12C 107(3) . .
C11 C13 H13A 113(3) . .
C11 C13 H13B 113(3) . .
H13A C13 H13B 105(3) . .
C11 C13 H13C 111(2) . .
H13A C13 H13C 110(3) . .
H13B C13 H13C 106(3) . .
C10 C14 C16 113.4(3) . .
C10 C14 C15 109.6(2) . .
C16 C14 C15 110.4(3) . .
C10 C14 H14 106.6(19) . .
C16 C14 H14 109.9(19) . .
C15 C14 H14 106.7(19) . .
C14 C15 H15A 106(3) . .
C14 C15 H15B 110(2) . .
H15A C15 H15B 111(3) . .
C14 C15 H15C 112(2) . .
H15A C15 H15C 108(3) . .
H15B C15 H15C 110(3) . .
C14 C16 H16A 112(2) . .
C14 C16 H16B 113(3) . .
H16A C16 H16B 103(3) . .
C14 C16 H16C 116(3) . .
H16A C16 H16C 105(3) . .
H16B C16 H16C 107(4) . .
N4 C17 C1 118.3(2) . .
N4 C17 H17 122.8(18) . .
C1 C17 H17 118.8(18) . .
C19 C18 C23 122.5(2) . .
C19 C18 N4 119.8(2) . .
C23 C18 N4 117.7(2) . .
C18 C19 C20 117.2(2) . .
C18 C19 C24 123.9(2) . .
C20 C19 C24 118.9(2) . .
C21 C20 C19 121.0(3) . .
C21 C20 H20 121.9(19) . .
C19 C20 H20 117.1(19) . .
C22 C21 C20 120.5(3) . .
C22 C21 H21 120(3) . .
C20 C21 H21 119(3) . .
C21 C22 C23 121.5(3) . .
C21 C22 H22 119(2) . .
C23 C22 H22 120(2) . .
C22 C23 C18 117.3(2) . .
C22 C23 C27 122.3(2) . .
C18 C23 C27 120.1(2) . .
C26 C24 C19 112.8(2) . .
C26 C24 C25 110.3(2) . .
C19 C24 C25 110.1(2) . .
C26 C24 H24 108.9(18) . .
C19 C24 H24 106.7(18) . .
C25 C24 H24 107.9(17) . .
C24 C25 H25A 110(2) . .
C24 C25 H25B 111(2) . .
H25A C25 H25B 112(3) . .
C24 C25 H25C 110(2) . .
H25A C25 H25C 106(3) . .
H25B C25 H25C 109(3) . .
C24 C26 H26A 111(2) . .
C24 C26 H26B 109.9(19) . .
H26A C26 H26B 109(3) . .
C24 C26 H26C 113(2) . .
H26A C26 H26C 109(3) . .
H26B C26 H26C 106(3) . .
C23 C27 C29 113.9(3) . .
C23 C27 C28 110.2(3) . .
C29 C27 C28 110.7(3) . .
C23 C27 H27 108(2) . .
C29 C27 H27 107(2) . .
C28 C27 H27 107(2) . .
C27 C28 H28A 112.2(19) . .
C27 C28 H28B 109(2) . .
H28A C28 H28B 110(3) . .
C27 C28 H28C 113(3) . .
H28A C28 H28C 113(3) . .
H28B C28 H28C 99(3) . .
C27 C29 H29A 112(2) . .
C27 C29 H29B 109(2) . .
H29A C29 H29B 107(3) . .
C27 C29 H29C 111(2) . .
H29A C29 H29C 111(3) . .
H29B C29 H29C 108(3) . .
O1 C30 C31 111.5(3) . .
O1 C30 H30A 104.9(18) . .
C31 C30 H30A 111.8(18) . .
O1 C30 H30B 108(2) . .
C31 C30 H30B 112(2) . .
H30A C30 H30B 108(3) . .
C30 C31 H31A 109(2) . .
C30 C31 H31B 115(3) . .
H31A C31 H31B 112(3) . .
C30 C31 H31C 107(2) . .
H31A C31 H31C 99(3) . .
H31B C31 H31C 114(4) . .
O2 C32 C33 113.0(3) . .
O2 C32 H32A 109.0 . .
C33 C32 H32A 109.0 . .
O2 C32 H32B 109.0 . .
C33 C32 H32B 109.0 . .
H32A C32 H32B 107.8 . .
C32 C33 H33A 109.5 . .
C32 C33 H33B 109.5 . .
H33A C33 H33B 109.5 . .
C32 C33 H33C 109.5 . .
H33A C33 H33C 109.5 . .
H33B C33 H33C 109.5 . .
Cl4 C34 Cl5 111.03(18) . .
Cl4 C34 Cl6 110.68(18) . .
Cl5 C34 Cl6 109.85(18) . .
Cl4 C34 H34 109(2) . .
Cl5 C34 H34 104(2) . .
Cl6 C34 H34 112(3) . .
Cl7 C35 Cl9 111.1(3) . .
Cl7 C35 Cl8 112.9(3) . .
Cl9 C35 Cl8 108.1(2) . .
Cl7 C35 H35 110.0(18) . .
Cl9 C35 H35 132.7(18) . .
Cl8 C35 H35 75.5(17) . .

loop_
_geom_bond_atom_site_label_1
_geom_bond_atom_site_label_2
_geom_bond_distance
_geom_bond_site_symmetry_2
Ni1 N1 1.9631(19) .
Ni1 O1 2.0334(18) .
Ni1 N3 2.2433(19) .
Ni1 Cl1 2.3773(6) .
Ni1 Cl2 2.4363(6) 2_666
Ni1 Cl3 2.6405(6) 2_666
Ni1 Ni2 3.6697(4) 2_666
Ni1 Ni2 4.0232(4) .
Ni1 Ni1 6.7923(6) 2_666
Ni2 N2 2.0021(18) .
Ni2 O2 2.1103(18) .
Ni2 N4 2.1815(19) .
Ni2 Cl2 2.3594(6) .
Ni2 Cl3 2.3604(6) .
Ni2 Cl3 2.6546(6) 2_666
Ni2 Ni2 3.6291(6) 2_666
Cl1 O2 3.512(2) .
Cl2 Ni1 2.4363(6) 2_666
Cl3 Ni1 2.6405(6) 2_666
Cl3 Ni2 2.6546(6) 2_666
Cl4 C34 1.739(3) .
Cl5 C34 1.750(4) .
Cl6 C34 1.752(3) .
Cl7 C35 1.732(5) .
Cl8 C35 1.754(5) .
Cl9 C35 1.746(5) .
O1 C30 1.446(3) .
O1 H1O 0.72(3) .
O2 C32 1.451(3) .
O2 H2O 0.73(4) .
N1 N2 1.318(3) .
N1 C3 1.360(3) .
N2 C1 1.357(3) .
N3 C4 1.282(3) .
N3 C5 1.446(3) .
N4 C17 1.283(3) .
N4 C18 1.433(3) .
C1 C2 1.393(3) .
C1 C17 1.438(3) .
C2 C3 1.391(3) .
C2 H2 0.87(3) .
C3 C4 1.445(3) .
C4 H4 0.92(3) .
C5 C10 1.404(3) .
C5 C6 1.405(3) .
C6 C7 1.400(4) .
C6 C11 1.526(4) .
C7 C8 1.373(4) .
C7 H7 0.96(3) .
C8 C9 1.384(4) .
C8 H8 0.93(3) .
C9 C10 1.394(4) .
C9 H9 0.92(3) .
C10 C14 1.520(3) .
C11 C13 1.527(4) .
C11 C12 1.531(4) .
C11 H11 0.92(3) .
C12 H12A 0.91(4) .
C12 H12B 0.99(4) .
C12 H12C 0.90(4) .
C13 H13A 0.91(4) .
C13 H13B 0.89(4) .
C13 H13C 0.93(4) .
C14 C16 1.520(4) .
C14 C15 1.522(4) .
C14 H14 0.90(3) .
C15 H15A 0.91(4) .
C15 H15B 0.97(4) .
C15 H15C 1.04(4) .
C16 H16A 0.97(4) .
C16 H16B 0.89(4) .
C16 H16C 1.04(5) .
C17 H17 0.91(3) .
C18 C19 1.402(4) .
C18 C23 1.413(3) .
C19 C20 1.406(3) .
C19 C24 1.531(3) .
C20 C21 1.383(4) .
C20 H20 0.91(3) .
C21 C22 1.377(5) .
C21 H21 0.82(4) .
C22 C23 1.391(4) .
C22 H22 0.92(3) .
C23 C27 1.515(4) .
C24 C26 1.528(4) .
C24 C25 1.538(4) .
C24 H24 0.90(3) .
C25 H25A 0.95(4) .
C25 H25B 0.89(4) .
C25 H25C 0.93(3) .
C26 H26A 0.99(4) .
C26 H26B 0.99(3) .
C26 H26C 0.94(3) .
C27 C29 1.525(4) .
C27 C28 1.535(4) .
C27 H27 0.92(3) .
C28 H28A 1.00(3) .
C28 H28B 1.00(4) .
C28 H28C 0.90(4) .
C29 H29A 1.01(4) .
C29 H29B 0.94(4) .
C29 H29C 0.98(4) .
C30 C31 1.503(4) .
C30 H30A 0.99(3) .
C30 H30B 0.98(4) .
C31 H31A 1.03(4) .
C31 H31B 0.99(5) .
C31 H31C 0.97(4) .
C32 C33 1.461(5) .
C32 H32A 0.9900 .
C32 H32B 0.9900 .
C33 H33A 0.9800 .
C33 H33B 0.9800 .
C33 H33C 0.9800 .
C34 H34 0.92(4) .
C35 H35 1.18(4) .
